data_4320463
loop_
_publ_author_name
'Brian J. Walter'
'C. Michael Elliott'

_publ_section_title
;
 Interaction of I- and I3- with a Redox-Stable Cr(III)-Based Structural
 Surrogate for Photo-Oxidized "N3 Dye"
;
_journal_name_full 'Inorganic Chemistry'
_journal_page_first 5924
_journal_page_last 5927
_journal_paper_doi 10.1021/ic0103291
_journal_volume 40
_journal_year 2001
_chemical_formula_sum 'C22 H16 Cr I3 N6 S2'
_chemical_formula_weight 861.23
_chemical_name_systematic
;
  ?
;
_space_group_IT_number 2
_symmetry_cell_setting triclinic
_symmetry_space_group_name_Hall '-P 1'
_symmetry_space_group_name_H-M 'P -1'
_atom_sites_solution_hydrogens geom
_atom_sites_solution_primary direct
_atom_sites_solution_secondary difmap
_audit_creation_method SHELXL-97
_cell_angle_alpha 95.209(7)
_cell_angle_beta 100.844(6)
_cell_angle_gamma 103.526(6)
_cell_formula_units_Z 2
_cell_length_a 8.433(3)
_cell_length_b 10.292(3)
_cell_length_c 16.540(5)
_cell_measurement_temperature 173(2)
_cell_volume 1357.1(7)
_computing_structure_refinement 'SHELXL-97 (Sheldrick, 1997)'
_computing_structure_solution 'SHELXS-97 (Sheldrick, 1990)'
_diffrn_ambient_temperature 173(2)
_diffrn_measured_fraction_theta_full 0.939
_diffrn_measured_fraction_theta_max 0.939
_diffrn_radiation_monochromator graphite
_diffrn_radiation_source 'fine-focus sealed tube'
_diffrn_radiation_type MoK\a
_diffrn_radiation_wavelength 0.71073
_diffrn_reflns_av_R_equivalents 0.0532
_diffrn_reflns_av_sigmaI/netI 0.4135
_diffrn_reflns_limit_h_max 11
_diffrn_reflns_limit_h_min -11
_diffrn_reflns_limit_k_max 13
_diffrn_reflns_limit_k_min -12
_diffrn_reflns_limit_l_max 13
_diffrn_reflns_limit_l_min -22
_diffrn_reflns_number 9332
_diffrn_reflns_theta_full 28.48
_diffrn_reflns_theta_max 28.48
_diffrn_reflns_theta_min 1.27
_exptl_absorpt_coefficient_mu 4.011
_exptl_crystal_density_diffrn 2.108
_exptl_crystal_density_method 'not measured'
_exptl_crystal_F_000 810
_refine_diff_density_max 1.206
_refine_diff_density_min -1.114
_refine_diff_density_rms 0.159
_refine_ls_extinction_method none
_refine_ls_goodness_of_fit_ref 0.592
_refine_ls_hydrogen_treatment mixed
_refine_ls_matrix_type full
_refine_ls_number_parameters 307
_refine_ls_number_reflns 6452
_refine_ls_number_restraints 0
_refine_ls_restrained_S_all 0.592
_refine_ls_R_factor_all 0.2081
_refine_ls_R_factor_gt 0.0475
_refine_ls_shift/su_max 0.001
_refine_ls_shift/su_mean 0.000
_refine_ls_structure_factor_coef Fsqd
_refine_ls_weighting_details 'calc w=1/[\s^2^(Fo^2^)+(0.0357P)^2^+0.0000P] where P=(Fo^2^+2Fc^2^)/3'
_refine_ls_weighting_scheme calc
_refine_ls_wR_factor_gt 0.0900
_refine_ls_wR_factor_ref 0.1073
_reflns_number_gt 1634
_reflns_number_total 6452
_reflns_threshold_expression >2sigma(I)
_cod_data_source_file ic0103291_2.cif
_cod_data_source_block meccd51m
_cod_database_code 4320463

loop_
_symmetry_equiv_pos_as_xyz
'x, y, z'
'-x, -y, -z'

loop_
_atom_site_label
_atom_site_type_symbol
_atom_site_fract_x
_atom_site_fract_y
_atom_site_fract_z
_atom_site_U_iso_or_equiv
_atom_site_adp_type
_atom_site_occupancy
_atom_site_symmetry_multiplicity
_atom_site_calc_flag
_atom_site_refinement_flags
_atom_site_disorder_assembly
_atom_site_disorder_group
I2 I 0.02950(9) 0.48741(7) 0.23176(5) 0.0465(2) Uani 1 1 d . . .
I1 I 0.23757(9) 0.35888(8) 0.33908(6) 0.0577(3) Uani 1 1 d . . .
I3 I -0.16687(9) 0.63637(7) 0.12553(6) 0.0580(3) Uani 1 1 d . . .
Cr1 Cr 0.43569(18) 1.01600(15) 0.73217(11) 0.0349(5) Uani 1 1 d . . .
C10 C 0.7940(12) 1.1142(10) 0.7117(7) 0.047(3) Uani 1 1 d . . .
H10A H 0.8125 1.1695 0.7635 0.056 Uiso 1 1 calc R . .
C5 C 0.4454(11) 0.8585(10) 0.5769(7) 0.034(3) Uani 1 1 d . . .
C19 C 0.7354(13) 1.1534(12) 0.9743(8) 0.054(4) Uani 1 1 d . . .
H19A H 0.7829 1.1090 1.0169 0.065 Uiso 1 1 calc R . .
C20 C 0.7690(13) 1.2900(11) 0.9867(8) 0.054(4) Uani 1 1 d . . .
H20A H 0.8373 1.3411 1.0371 0.065 Uiso 1 1 calc R . .
C17 C 0.5894(12) 0.9276(11) 0.8810(8) 0.034(3) Uani 1 1 d . . .
C18 C 0.6342(12) 1.0764(10) 0.9018(8) 0.035(3) Uani 1 1 d . . .
C1 C 0.1792(11) 0.7955(10) 0.6050(8) 0.048(3) Uani 1 1 d . . .
H1A H 0.1005 0.8091 0.6370 0.058 Uiso 1 1 calc R . .
C25 C 0.1273(13) 0.9691(10) 0.8134(7) 0.043(3) Uani 1 1 d . . .
C6 C 0.6198(11) 0.9498(9) 0.6087(7) 0.034(3) Uani 1 1 d . . .
C26 C 0.3424(12) 1.2559(12) 0.6491(7) 0.044(3) Uani 1 1 d . . .
C22 C 0.6039(12) 1.2776(10) 0.8514(8) 0.049(4) Uani 1 1 d . . .
H22A H 0.5586 1.3230 0.8088 0.059 Uiso 1 1 calc R . .
C7 C 0.7450(12) 0.9517(9) 0.5641(7) 0.040(3) Uani 1 1 d . . .
H7A H 0.7266 0.8922 0.5138 0.048 Uiso 1 1 calc R . .
C16 C 0.6344(12) 0.8504(12) 0.9395(9) 0.053(4) Uani 1 1 d . . .
H16A H 0.6957 0.8891 0.9940 0.064 Uiso 1 1 calc R . .
C8 C 0.8968(12) 1.0438(11) 0.5962(8) 0.048(3) Uani 1 1 d . . .
H8A H 0.9829 1.0522 0.5658 0.058 Uiso 1 1 calc R . .
C14 C 0.5006(13) 0.6544(11) 0.8344(9) 0.056(4) Uani 1 1 d . . .
H14A H 0.4677 0.5596 0.8174 0.067 Uiso 1 1 calc R . .
C9 C 0.9250(12) 1.1229(10) 0.6707(7) 0.040(3) Uani 1 1 d . . .
H9A H 1.0316 1.1825 0.6941 0.048 Uiso 1 1 calc R . .
C4 C 0.4026(14) 0.7557(10) 0.5113(7) 0.051(3) Uani 1 1 d . . .
H4A H 0.4839 0.7373 0.4824 0.061 Uiso 1 1 calc R . .
C21 C 0.7013(13) 1.3515(11) 0.9241(7) 0.040(3) Uani 1 1 d . . .
H21A H 0.7223 1.4470 0.9311 0.048 Uiso 1 1 calc R . .
C15 C 0.5851(14) 0.7107(13) 0.9146(9) 0.057(4) Uani 1 1 d . . .
H15A H 0.6104 0.6528 0.9539 0.069 Uiso 1 1 calc R . .
C13 C 0.4676(11) 0.7429(11) 0.7813(8) 0.049(3) Uani 1 1 d . . .
H13A H 0.4147 0.7079 0.7250 0.058 Uiso 1 1 calc R . .
C3 C 0.2336(13) 0.6774(10) 0.4879(8) 0.063(4) Uani 1 1 d . . .
H3A H 0.1958 0.6132 0.4389 0.075 Uiso 1 1 calc R . .
C2 C 0.1289(13) 0.6972(10) 0.5375(8) 0.050(4) Uani 1 1 d . . .
H2A H 0.0178 0.6417 0.5252 0.060 Uiso 1 1 calc R . .
N1 N 0.3410(9) 0.8757(7) 0.6282(5) 0.032(2) Uani 1 1 d . . .
N4 N 0.5700(9) 1.1398(8) 0.8386(6) 0.037(2) Uani 1 1 d . . .
N5 N 0.2293(10) 0.9815(8) 0.7753(6) 0.043(3) Uani 1 1 d . . .
N6 N 0.3815(10) 1.1633(9) 0.6745(6) 0.046(3) Uani 1 1 d . . .
N2 N 0.6433(9) 1.0308(7) 0.6807(6) 0.033(2) Uani 1 1 d . . .
N3 N 0.5058(9) 0.8768(9) 0.8041(6) 0.034(2) Uani 1 1 d . . .
S2 S 0.2879(4) 1.3818(3) 0.6104(2) 0.0589(10) Uani 1 1 d . . .
S1 S -0.0211(3) 0.9439(3) 0.8637(2) 0.0572(10) Uani 1 1 d . . .

loop_
_atom_site_aniso_label
_atom_site_aniso_U_11
_atom_site_aniso_U_22
_atom_site_aniso_U_33
_atom_site_aniso_U_23
_atom_site_aniso_U_13
_atom_site_aniso_U_12
I2 0.0437(5) 0.0352(4) 0.0561(7) 0.0030(4) 0.0126(4) 0.0014(4)
I1 0.0413(5) 0.0571(6) 0.0773(8) 0.0111(5) 0.0176(5) 0.0135(4)
I3 0.0611(6) 0.0387(5) 0.0633(8) 0.0027(5) -0.0004(5) 0.0042(4)
Cr1 0.0246(9) 0.0345(10) 0.0445(14) 0.0031(10) 0.0103(9) 0.0043(8)
C10 0.027(6) 0.043(7) 0.061(10) -0.009(7) -0.002(7) 0.007(6)
C5 0.025(6) 0.036(7) 0.049(9) -0.002(6) 0.017(6) 0.017(5)
C19 0.061(8) 0.058(9) 0.043(10) -0.005(7) 0.009(8) 0.020(7)
C20 0.052(8) 0.038(8) 0.058(12) -0.020(7) 0.002(8) 0.001(6)
C17 0.019(6) 0.043(8) 0.045(10) 0.017(7) 0.015(6) 0.006(5)
C18 0.030(6) 0.030(7) 0.056(10) 0.008(7) 0.031(7) 0.009(5)
C1 0.012(6) 0.051(7) 0.073(11) 0.010(7) 0.003(6) -0.002(5)
C25 0.036(7) 0.044(7) 0.044(9) -0.017(6) 0.016(7) 0.005(6)
C6 0.021(6) 0.019(6) 0.056(9) 0.009(6) 0.002(6) 0.000(5)
C26 0.018(6) 0.061(9) 0.042(10) -0.011(7) 0.011(6) -0.006(6)
C22 0.048(7) 0.032(7) 0.067(11) -0.001(7) 0.006(7) 0.015(6)
C7 0.026(6) 0.033(6) 0.055(9) -0.009(6) 0.008(6) 0.004(5)
C16 0.026(6) 0.056(9) 0.091(12) 0.022(9) 0.030(7) 0.020(6)
C8 0.037(7) 0.069(9) 0.052(10) 0.032(7) 0.030(7) 0.013(6)
C14 0.042(8) 0.039(8) 0.087(13) 0.036(8) 0.019(8) 0.001(6)
C9 0.033(7) 0.047(7) 0.030(9) -0.010(6) 0.009(6) -0.004(6)
C4 0.073(9) 0.043(7) 0.048(10) 0.005(7) 0.044(8) 0.015(7)
C21 0.059(8) 0.036(7) 0.022(9) -0.003(6) 0.003(7) 0.013(6)
C15 0.047(8) 0.065(10) 0.070(12) 0.031(8) 0.020(8) 0.022(7)
C13 0.020(6) 0.042(8) 0.080(11) 0.018(8) 0.008(6) -0.003(6)
C3 0.033(7) 0.044(8) 0.093(12) -0.015(7) 0.021(8) -0.020(6)
C2 0.031(7) 0.041(7) 0.061(11) -0.019(7) 0.005(7) -0.012(6)
N1 0.026(5) 0.030(5) 0.041(7) 0.005(5) 0.010(5) 0.008(4)
N4 0.026(5) 0.030(6) 0.058(8) 0.002(5) 0.020(5) 0.006(4)
N5 0.033(5) 0.046(6) 0.052(8) -0.005(5) 0.023(5) 0.009(5)
N6 0.039(6) 0.043(6) 0.056(8) 0.000(6) 0.008(5) 0.017(5)
N2 0.029(5) 0.023(5) 0.040(7) -0.006(5) 0.006(5) -0.001(4)
N3 0.020(5) 0.045(6) 0.032(7) -0.003(5) 0.010(5) -0.003(4)
S2 0.0453(19) 0.054(2) 0.080(3) 0.024(2) 0.0103(19) 0.0139(16)
S1 0.0359(17) 0.072(2) 0.069(3) 0.014(2) 0.0256(18) 0.0123(16)

loop_
_atom_type_symbol
_atom_type_description
_atom_type_scat_dispersion_real
_atom_type_scat_dispersion_imag
_atom_type_scat_source
C C 0.0033 0.0016 'International Tables Vol C Tables 4.2.6.8 and 6.1.1.4'
H H 0.0000 0.0000 'International Tables Vol C Tables 4.2.6.8 and 6.1.1.4'
N N 0.0061 0.0033 'International Tables Vol C Tables 4.2.6.8 and 6.1.1.4'
S S 0.1246 0.1234 'International Tables Vol C Tables 4.2.6.8 and 6.1.1.4'
Cr Cr 0.3209 0.6236 'International Tables Vol C Tables 4.2.6.8 and 6.1.1.4'
I I -0.4742 1.8119 'International Tables Vol C Tables 4.2.6.8 and 6.1.1.4'

loop_
_geom_angle_atom_site_label_1
_geom_angle_atom_site_label_2
_geom_angle_atom_site_label_3
_geom_angle
_geom_angle_site_symmetry_1
_geom_angle_site_symmetry_3
_geom_angle_publ_flag
I1 I2 I3 176.20(4) . . ?
N6 Cr1 N5 93.3(4) . . ?
N6 Cr1 N1 93.4(4) . . ?
N5 Cr1 N1 95.6(3) . . ?
N6 Cr1 N4 94.4(4) . . ?
N5 Cr1 N4 92.2(3) . . ?
N1 Cr1 N4 168.6(3) . . ?
N6 Cr1 N3 173.7(4) . . ?
N5 Cr1 N3 86.7(3) . . ?
N1 Cr1 N3 92.9(3) . . ?
N4 Cr1 N3 79.3(4) . . ?
N6 Cr1 N2 89.9(3) . . ?
N5 Cr1 N2 173.8(3) . . ?
N1 Cr1 N2 78.9(3) . . ?
N4 Cr1 N2 92.8(3) . . ?
N3 Cr1 N2 90.7(3) . . ?
N2 C10 C9 122.2(10) . . ?
N1 C5 C4 122.9(9) . . ?
N1 C5 C6 112.2(9) . . ?
C4 C5 C6 124.2(9) . . ?
C20 C19 C18 122.3(12) . . ?
C19 C20 C21 117.7(11) . . ?
N3 C17 C16 123.4(11) . . ?
N3 C17 C18 116.5(11) . . ?
C16 C17 C18 120.0(12) . . ?
N4 C18 C19 119.4(10) . . ?
N4 C18 C17 113.3(11) . . ?
C19 C18 C17 127.2(12) . . ?
C2 C1 N1 122.1(10) . . ?
N5 C25 S1 176.9(10) . . ?
N2 C6 C7 122.8(8) . . ?
N2 C6 C5 115.6(9) . . ?
C7 C6 C5 121.5(10) . . ?
N6 C26 S2 177.9(12) . . ?
C21 C22 N4 121.5(11) . . ?
C8 C7 C6 116.9(10) . . ?
C17 C16 C15 116.1(12) . . ?
C9 C8 C7 121.0(10) . . ?
C13 C14 C15 116.0(12) . . ?
C8 C9 C10 118.4(9) . . ?
C5 C4 C3 118.4(10) . . ?
C20 C21 C22 121.0(11) . . ?
C14 C15 C16 122.0(12) . . ?
N3 C13 C14 123.5(12) . . ?
C2 C3 C4 117.9(11) . . ?
C3 C2 C1 121.4(10) . . ?
C5 N1 C1 116.5(9) . . ?
C5 N1 Cr1 117.7(6) . . ?
C1 N1 Cr1 125.8(7) . . ?
C22 N4 C18 118.1(10) . . ?
C22 N4 Cr1 126.2(8) . . ?
C18 N4 Cr1 115.6(7) . . ?
C25 N5 Cr1 168.3(9) . . ?
C26 N6 Cr1 171.4(10) . . ?
C10 N2 C6 118.5(9) . . ?
C10 N2 Cr1 125.9(8) . . ?
C6 N2 Cr1 115.6(6) . . ?
C17 N3 C13 118.8(10) . . ?
C17 N3 Cr1 115.0(8) . . ?
C13 N3 Cr1 126.1(8) . . ?

loop_
_geom_bond_atom_site_label_1
_geom_bond_atom_site_label_2
_geom_bond_distance
_geom_bond_site_symmetry_2
_geom_bond_publ_flag
I2 I1 2.8845(14) . ?
I2 I3 2.9600(14) . ?
Cr1 N6 1.959(10) . ?
Cr1 N5 1.972(8) . ?
Cr1 N1 2.042(8) . ?
Cr1 N4 2.043(9) . ?
Cr1 N3 2.064(9) . ?
Cr1 N2 2.067(8) . ?
C10 N2 1.334(10) . ?
C10 C9 1.391(12) . ?
C5 N1 1.362(11) . ?
C5 C4 1.376(12) . ?
C5 C6 1.515(12) . ?
C19 C20 1.355(13) . ?
C19 C18 1.386(14) . ?
C20 C21 1.365(14) . ?
C17 N3 1.326(12) . ?
C17 C16 1.361(14) . ?
C17 C18 1.480(13) . ?
C18 N4 1.374(13) . ?
C1 C2 1.366(13) . ?
C1 N1 1.381(10) . ?
C25 N5 1.149(11) . ?
C25 S1 1.614(11) . ?
C6 N2 1.344(11) . ?
C6 C7 1.395(12) . ?
C26 N6 1.167(12) . ?
C26 S2 1.618(13) . ?
C22 C21 1.366(13) . ?
C22 N4 1.368(11) . ?
C7 C8 1.380(12) . ?
C16 C15 1.399(14) . ?
C8 C9 1.362(13) . ?
C14 C13 1.360(14) . ?
C14 C15 1.384(15) . ?
C4 C3 1.424(13) . ?
C13 N3 1.341(11) . ?
C3 C2 1.350(13) . ?
